data_1572523
loop_
_publ_author_name
'Al-Dulayymi, Ahmad R.'
'Beckett, Michael A.'
'Braganca, Radek'
'Coles, Simon J.'
'Horton, Peter N.'
'Rixon, Thomas A.'

_publ_section_title
;
 Tetrahydroxidohexaoxidopentaborate(1-) Salts of C6-Linked Substituted
 Diimidazolium and Dipyrrolidinium Cations: Synthesis, Characterization
 and XRD Studies
;
_journal_issue 8
_journal_name_full Inorganics
_journal_page_first 220
_journal_paper_doi 10.3390/inorganics12080220
_journal_volume 12
_journal_year 2024
_chemical_formula_moiety 'C18 H38 N2, 2(B5 H4 O10)'
_chemical_formula_sum 'C18 H46 B10 N2 O20'
_chemical_formula_weight 718.67
_space_group_crystal_system monoclinic
_space_group_IT_number 14
_space_group_name_Hall '-P 2ybc'
_space_group_name_H-M_alt 'P 1 21/c 1'
_atom_sites_solution_hydrogens mixed
_atom_sites_solution_primary dual
_audit_creation_date 2018-07-16
_audit_creation_method
;
Olex2 1.2-alpha
(compiled 2018.05.29 svn.r3508 for OlexSys, GUI svn.r5506)
;
_cell_angle_alpha 90
_cell_angle_beta 107.6290(10)
_cell_angle_gamma 90
_cell_formula_units_Z 2
_cell_length_a 10.06420(10)
_cell_length_b 11.55510(10)
_cell_length_c 15.7004(2)
_cell_measurement_reflns_used 15705
_cell_measurement_temperature 100(2)
_cell_measurement_theta_max 70.2000
_cell_measurement_theta_min 4.5840
_cell_volume 1740.10(3)
_computing_cell_refinement 'CrysAlisPro 1.171.39.46 (Rigaku OD, 2018)'
_computing_data_collection 'CrysAlisPro 1.171.39.46 (Rigaku OD, 2018)'
_computing_data_reduction 'CrysAlisPro 1.171.39.46 (Rigaku OD, 2018)'
_computing_molecular_graphics 'Olex2 (Dolomanov et al., 2009)'
_computing_publication_material 'Olex2 (Dolomanov et al., 2009)'
_computing_structure_refinement 'ShelXL (Sheldrick, 2015)'
_computing_structure_solution 'ShelXT (Sheldrick, 2015)'
_diffrn_ambient_environment N~2~
_diffrn_ambient_temperature 100(2)
_diffrn_detector 'hybrid pixel detector'
_diffrn_detector_area_resol_mean 10
_diffrn_detector_dtime 0.000
_diffrn_detector_type 'Rigaku, HyPix 6000'
_diffrn_measured_fraction_theta_full 1.000
_diffrn_measured_fraction_theta_max 1.000
_diffrn_measurement_details
;
List of Runs (angles in degrees, time in seconds):

  # Type    Start    End  Width  t~exp~   \w     \q     \k     \f   Frames
--------------------------------------------------------------------------
  1  \w    -83.00  69.00   0.50    1.00    --    0.00  20.00-120.00  304
  2  \w      3.00  79.00   0.50    1.00    --    5.00  50.00  90.00  152
  3  \w   -179.00 -12.00   0.50    4.00    --  -90.00  60.00  42.87  334
  4  \w   -179.00-129.00   0.50    4.00    --  -90.00  60.00  -7.73  100
  5  \w   -125.00 -99.00   0.50    4.00    --  -90.00  60.00  -7.73   52
  6  \w    -58.00 -29.00   0.50    4.00    --  -90.00  60.00  -7.73   58
  7  \w    -93.00 -67.00   0.50    4.00    --  -90.00  57.00  91.85   52
  8  \w    -83.00 -27.00   0.50    4.00    --  -90.00   0.00  30.00  112
  9  \w   -146.00-120.00   0.50    4.00    --  -90.00  60.00 179.62   52
 10  \w    -70.00 -43.00   0.50    4.00    --  -90.00  60.00 179.62   54
 11  \w   -121.00 -68.00   0.50    4.00    --  -90.00  60.00 -64.95  106
 12  \w    -44.00 -18.00   0.50    4.00    --  -90.00  60.00 -64.95   52
 13  \w   -179.00-143.00   0.50    4.00    --  -90.00  57.00  91.85   72
 14  \w   -140.00 -91.00   0.50    4.00    --  -90.00   0.00  30.00   98
 15  \w    -87.00  -1.00   0.50    4.00    --  -90.00  30.00 -60.00  172
 16  \w   -178.00 -20.00   0.50    4.00    --  -90.00  60.00 100.24  316
 17  \w   -107.00 -28.00   0.50    4.00    --  -90.00  60.00   6.25  158
 18  \w   -164.00-112.00   0.50    4.00    --  -90.00  60.00-159.34  104
 19  \w    -72.00 -21.00   0.50    4.00    --  -90.00  60.00-159.34  102
 20  \w   -179.00 -88.00   0.50    4.00    --  -90.00  60.00 139.10  182
 21  \w    -76.00 -18.00   0.50    4.00    --  -90.00  60.00 139.10  116
 22  \w   -179.00  -1.00   0.50    4.00    --  -90.00  60.00-111.76  356
 23  \w   -173.00-105.00   0.50    4.00    --  -90.00  60.00 -84.08  136
 24  \w   -178.00-130.00   0.50    4.00    --  -90.00  60.00  80.77   96
 25  \w   -104.00  -2.00   0.50    4.00    --  -90.00  60.00  80.77  204
 26  \w   -179.00-128.00   0.50    4.00    --  -90.00  30.00 -60.00  102
;
_diffrn_measurement_device 'four-circle diffractometer'
_diffrn_measurement_device_details 'Rigaku, AFC11 quarter \c goniometer'
_diffrn_measurement_device_type
'Rigaku 007HF equipped with Varimax confocal mirrors and an AFC11 goniometer and HyPix 6000 detector'
_diffrn_measurement_method 'profile data from \w-scans'
_diffrn_measurement_specimen_support 'MiTeGen loops'
_diffrn_orient_matrix_type 'CrysAlisPro convention (1999,Acta A55,543-557)'
_diffrn_orient_matrix_UB_11 0.0225110000
_diffrn_orient_matrix_UB_12 0.1250711000
_diffrn_orient_matrix_UB_13 0.0354477000
_diffrn_orient_matrix_UB_21 0.1584019000
_diffrn_orient_matrix_UB_22 -0.0216129000
_diffrn_orient_matrix_UB_23 0.0350382000
_diffrn_orient_matrix_UB_31 0.0146344000
_diffrn_orient_matrix_UB_32 0.0408858000
_diffrn_orient_matrix_UB_33 -0.0900835000
_diffrn_radiation_collimation 'Varimax focusing mirrors'
_diffrn_radiation_monochromator mirror
_diffrn_radiation_probe x-ray
_diffrn_radiation_type CuK\a
_diffrn_radiation_wavelength 1.54184
_diffrn_radiation_wavelength_determination fundamental
_diffrn_reflns_av_R_equivalents 0.0306
_diffrn_reflns_av_unetI/netI 0.0162
_diffrn_reflns_Laue_measured_fraction_full 1.000
_diffrn_reflns_Laue_measured_fraction_max 1.000
_diffrn_reflns_limit_h_max 12
_diffrn_reflns_limit_h_min -12
_diffrn_reflns_limit_k_max 13
_diffrn_reflns_limit_k_min -13
_diffrn_reflns_limit_l_max 16
_diffrn_reflns_limit_l_min -18
_diffrn_reflns_number 25011
_diffrn_reflns_point_group_measured_fraction_full 1.000
_diffrn_reflns_point_group_measured_fraction_max 1.000
_diffrn_reflns_theta_full 67.684
_diffrn_reflns_theta_max 68.237
_diffrn_reflns_theta_min 4.610
_diffrn_source 'Rotating anode'
_diffrn_source_current 30.0
_diffrn_source_power 1.2
_diffrn_source_target Cu
_diffrn_source_type 'Rigaku 007 HF'
_diffrn_source_voltage 40.0
_exptl_absorpt_coefficient_mu 0.976
_exptl_absorpt_correction_T_max 1.00000
_exptl_absorpt_correction_T_min 0.78643
_exptl_absorpt_correction_type multi-scan
_exptl_absorpt_process_details
;
CrysAlisPro 1.171.39.46 (Rigaku Oxford Diffraction, 2018)
Empirical absorption correction using spherical harmonics,
 implemented in SCALE3 ABSPACK scaling algorithm.
;
_exptl_crystal_colour colourless
_exptl_crystal_colour_primary colourless
_exptl_crystal_density_diffrn 1.372
_exptl_crystal_description plate
_exptl_crystal_F_000 756
_exptl_crystal_recrystallization_method 'The material was recrystallised from water'
_exptl_crystal_size_max 0.15
_exptl_crystal_size_mid 0.07
_exptl_crystal_size_min 0.02
_refine_diff_density_max 0.253
_refine_diff_density_min -0.300
_refine_diff_density_rms 0.048
_refine_ls_extinction_method none
_refine_ls_goodness_of_fit_ref 1.067
_refine_ls_hydrogen_treatment mixed
_refine_ls_matrix_type full
_refine_ls_number_parameters 243
_refine_ls_number_reflns 3183
_refine_ls_number_restraints 0
_refine_ls_restrained_S_all 1.067
_refine_ls_R_factor_all 0.0439
_refine_ls_R_factor_gt 0.0417
_refine_ls_shift/su_max 0.000
_refine_ls_shift/su_mean 0.000
_refine_ls_structure_factor_coef Fsqd
_refine_ls_weighting_details 'w=1/[\s^2^(Fo^2^)+(0.0735P)^2^+0.6048P] where P=(Fo^2^+2Fc^2^)/3'
_refine_ls_weighting_scheme calc
_refine_ls_wR_factor_gt 0.1259
_refine_ls_wR_factor_ref 0.1290
_reflns_Friedel_coverage 0.000
_reflns_number_gt 2928
_reflns_number_total 3183
_reflns_threshold_expression 'I > 2\s(I)'
_cod_data_source_file MAB5.cif
_cod_data_source_block MAB5
_cod_database_code 1572523
_shelx_shelxl_version_number 2018/3
_chemical_oxdiff_formula C18H46N2B10O20
_chemical_oxdiff_usercomment 'MAB/TAR/AR104 B5'
_shelx_space_group_comment
;
The symmetry employed for this shelxl refinement is uniquely defined
by the following loop, which should always be used as a source of
symmetry information in preference to the above space-group names.
They are only intended as comments.
;
_shelx_estimated_absorpt_t_max 0.981
_shelx_estimated_absorpt_t_min 0.867
_reflns_odcompleteness_completeness 99.94
_reflns_odcompleteness_iscentric 1
_reflns_odcompleteness_theta 68.13
_olex2_refinement_description
;
1. Fixed Uiso
 At 1.2 times of:
  All C(H,H) groups
 At 1.5 times of:
  All C(H,H,H) groups
2.a Secondary CH2 refined with riding coordinates:
 C1(H1A,H1B), C2(H2A,H2B), C3(H3A,H3B), C4(H4A,H4B), C5(H5A,H5B), C6(H6A,H6B),
 C7(H7A,H7B), C8(H8A,H8B)
2.b Idealised Me refined as rotating group:
 C9(H9A,H9B,H9C)
;
_olex2_diffrn_ambient_temperature_device 'Oxford Cryosystems'
_olex2_exptl_crystal_mounting_method 'The crystal was mounted on a MITIGEN holder in perfluoroether oil'
_olex2_submission_original_sample_id 'MAB/TAR/AR104 B5'
_olex2_submission_special_instructions 'No special instructions were received'
_oxdiff_exptl_absorpt_empirical_details
;
Empirical correction (ABSPACK) includes:
- Absorption correction using spherical harmonics
- Frame scaling
;
_oxdiff_exptl_absorpt_empirical_full_max 1.535
_oxdiff_exptl_absorpt_empirical_full_min 0.727

loop_
_space_group_symop_operation_xyz
'x, y, z'
'-x, y+1/2, -z+1/2'
'-x, -y, -z'
'x, -y-1/2, z-1/2'

loop_
_atom_site_label
_atom_site_type_symbol
_atom_site_fract_x
_atom_site_fract_y
_atom_site_fract_z
_atom_site_U_iso_or_equiv
_atom_site_adp_type
_atom_site_occupancy
_atom_site_site_symmetry_order
_atom_site_calc_flag
_atom_site_refinement_flags_posn
_atom_site_refinement_flags_adp
_atom_site_refinement_flags_occupancy
_atom_site_disorder_assembly
_atom_site_disorder_group
N1 N 0.89506(16) 0.32853(12) 0.14606(9) 0.0431(4) Uani 1 1 d . . . . .
C1 C 0.8341(3) 0.25255(16) 0.20346(13) 0.0592(6) Uani 1 1 d . . . . .
H1A H 0.793365 0.300299 0.241588 0.071 Uiso 1 1 calc R . . . .
H1B H 0.760662 0.201498 0.165756 0.071 Uiso 1 1 calc R . . . .
C2 C 0.9545(3) 0.18238(19) 0.25972(14) 0.0748(7) Uani 1 1 d . . . . .
H2A H 0.958154 0.106201 0.231657 0.090 Uiso 1 1 calc R . . . .
H2B H 0.945279 0.169622 0.320022 0.090 Uiso 1 1 calc R . . . .
C3 C 1.0854(3) 0.25204(19) 0.26572(14) 0.0683(6) Uani 1 1 d . . . . .
H3A H 1.135213 0.272188 0.328588 0.082 Uiso 1 1 calc R . . . .
H3B H 1.149186 0.207564 0.240860 0.082 Uiso 1 1 calc R . . . .
C4 C 1.03432(19) 0.36043(16) 0.21090(11) 0.0479(4) Uani 1 1 d . . . . .
H4A H 1.024129 0.425042 0.249861 0.057 Uiso 1 1 calc R . . . .
H4B H 1.100457 0.383952 0.178532 0.057 Uiso 1 1 calc R . . . .
C5 C 0.80656(19) 0.43355(15) 0.11563(11) 0.0453(4) Uani 1 1 d . . . . .
H5A H 0.852385 0.484677 0.082383 0.054 Uiso 1 1 calc R . . . .
H5B H 0.799810 0.476618 0.168677 0.054 Uiso 1 1 calc R . . . .
C6 C 0.6607(2) 0.40496(18) 0.05636(12) 0.0551(5) Uani 1 1 d . . . . .
H6A H 0.666481 0.365002 0.001820 0.066 Uiso 1 1 calc R . . . .
H6B H 0.615272 0.351858 0.088520 0.066 Uiso 1 1 calc R . . . .
C7 C 0.5737(2) 0.51306(18) 0.03023(14) 0.0569(5) Uani 1 1 d . . . . .
H7A H 0.620040 0.566337 -0.001229 0.068 Uiso 1 1 calc R . . . .
H7B H 0.567823 0.552579 0.084926 0.068 Uiso 1 1 calc R . . . .
C8 C 0.9136(2) 0.25826(15) 0.06896(12) 0.0526(5) Uani 1 1 d . . . . .
H8A H 0.972737 0.190318 0.093540 0.063 Uiso 1 1 calc R . . . .
H8B H 0.821268 0.229006 0.032887 0.063 Uiso 1 1 calc R . . . .
C9 C 0.97812(19) 0.32319(19) 0.00834(10) 0.0504(5) Uani 1 1 d . . . . .
H9A H 0.994050 0.269968 -0.036183 0.076 Uiso 1 1 calc GR . . . .
H9B H 1.067194 0.356647 0.043769 0.076 Uiso 1 1 calc GR . . . .
H9C H 0.915135 0.385243 -0.022045 0.076 Uiso 1 1 calc GR . . . .
O1 O 0.50482(9) 0.39658(7) 0.27200(5) 0.0225(2) Uani 1 1 d . . . . .
O2 O 0.33091(11) 0.50304(7) 0.16302(7) 0.0269(3) Uani 1 1 d . . . . .
O3 O 0.51000(9) 0.60621(7) 0.27131(5) 0.0220(2) Uani 1 1 d . . . . .
O4 O 0.57333(10) 0.50223(7) 0.40987(6) 0.0215(2) Uani 1 1 d . . . . .
O5 O 0.82066(10) 0.50082(8) 0.47109(6) 0.0283(3) Uani 1 1 d . . . . .
O6 O 0.72075(10) 0.49646(7) 0.31280(6) 0.0224(2) Uani 1 1 d . . . . .
O7 O 0.33324(11) 0.30094(9) 0.15568(7) 0.0334(3) Uani 1 1 d . . . . .
H7 H 0.379(2) 0.2434(19) 0.1827(14) 0.055(6) Uiso 1 1 d . . . . .
O8 O 0.34015(10) 0.70490(8) 0.15573(6) 0.0274(2) Uani 1 1 d . . . . .
H8 H 0.387(2) 0.7587(19) 0.1807(14) 0.049(6) Uiso 1 1 d . . . . .
O9 O 0.68591(11) 0.50241(10) 0.56772(7) 0.0380(3) Uani 1 1 d . . . . .
H9 H 0.598(3) 0.5041(15) 0.5758(15) 0.056(6) Uiso 1 1 d . . . . .
O10 O 0.96130(11) 0.48040(9) 0.37505(7) 0.0295(3) Uani 1 1 d . . . . .
H10 H 1.023(3) 0.4797(18) 0.4217(17) 0.054(6) Uiso 1 1 d . . . . .
B1 B 0.57730(16) 0.50082(11) 0.31628(10) 0.0202(3) Uani 1 1 d . . . . .
B2 B 0.39165(16) 0.39902(12) 0.19828(10) 0.0240(3) Uani 1 1 d . . . . .
B3 B 0.39564(15) 0.60580(12) 0.19810(9) 0.0221(3) Uani 1 1 d . . . . .
B4 B 0.68774(17) 0.50278(12) 0.48188(11) 0.0249(3) Uani 1 1 d . . . . .
B5 B 0.83290(17) 0.49268(11) 0.38512(10) 0.0221(3) Uani 1 1 d . . . . .

loop_
_atom_site_aniso_label
_atom_site_aniso_U_11
_atom_site_aniso_U_22
_atom_site_aniso_U_33
_atom_site_aniso_U_23
_atom_site_aniso_U_13
_atom_site_aniso_U_12
N1 0.0657(9) 0.0355(7) 0.0386(7) -0.0045(6) 0.0317(7) -0.0023(6)
C1 0.1015(16) 0.0460(10) 0.0455(10) -0.0065(8) 0.0453(11) -0.0173(10)
C2 0.140(2) 0.0514(12) 0.0508(11) 0.0082(9) 0.0562(14) 0.0110(13)
C3 0.0966(17) 0.0662(14) 0.0514(11) 0.0084(10) 0.0361(11) 0.0304(12)
C4 0.0612(11) 0.0493(10) 0.0397(9) -0.0044(7) 0.0249(8) 0.0045(8)
C5 0.0563(10) 0.0440(9) 0.0446(9) -0.0054(7) 0.0287(8) 0.0007(8)
C6 0.0604(11) 0.0666(12) 0.0441(10) -0.0112(9) 0.0247(9) -0.0059(9)
C7 0.0600(13) 0.0719(13) 0.0458(11) -0.0124(9) 0.0264(10) -0.0010(9)
C8 0.0883(14) 0.0414(9) 0.0381(9) -0.0062(7) 0.0339(9) 0.0055(9)
C9 0.0569(10) 0.0690(12) 0.0305(8) 0.0031(8) 0.0211(8) 0.0112(9)
O1 0.0238(5) 0.0202(5) 0.0200(5) -0.0006(3) 0.0017(4) -0.0007(3)
O2 0.0269(5) 0.0220(5) 0.0251(5) -0.0007(3) -0.0021(4) 0.0002(3)
O3 0.0243(5) 0.0204(5) 0.0184(5) 0.0008(3) 0.0023(4) -0.0003(3)
O4 0.0210(5) 0.0264(5) 0.0169(5) 0.0004(3) 0.0053(4) 0.0002(3)
O5 0.0203(5) 0.0476(7) 0.0165(5) -0.0005(3) 0.0049(4) 0.0003(4)
O6 0.0226(5) 0.0283(5) 0.0160(5) -0.0007(3) 0.0055(4) -0.0002(3)
O7 0.0347(6) 0.0217(5) 0.0327(5) -0.0023(4) -0.0066(4) -0.0004(4)
O8 0.0298(5) 0.0207(5) 0.0255(5) 0.0005(4) -0.0008(4) 0.0008(4)
O9 0.0225(5) 0.0746(9) 0.0172(5) 0.0010(4) 0.0064(4) 0.0023(4)
O10 0.0219(5) 0.0481(6) 0.0183(5) -0.0024(4) 0.0060(4) -0.0005(4)
B1 0.0218(7) 0.0207(7) 0.0170(7) -0.0002(5) 0.0042(6) -0.0004(5)
B2 0.0250(7) 0.0233(7) 0.0221(7) -0.0005(5) 0.0049(6) 0.0001(5)
B3 0.0237(7) 0.0232(7) 0.0192(7) -0.0003(5) 0.0063(5) 0.0006(5)
B4 0.0220(8) 0.0333(8) 0.0193(7) 0.0005(5) 0.0063(6) 0.0008(5)
B5 0.0237(7) 0.0246(7) 0.0179(7) -0.0007(5) 0.0061(6) -0.0010(5)

loop_
_atom_type_symbol
_atom_type_description
_atom_type_scat_dispersion_real
_atom_type_scat_dispersion_imag
_atom_type_scat_source
C C 0.0181 0.0091 'International Tables Vol C Tables 4.2.6.8 and 6.1.1.4'
H H 0.0000 0.0000 'International Tables Vol C Tables 4.2.6.8 and 6.1.1.4'
B B 0.0090 0.0039 'International Tables Vol C Tables 4.2.6.8 and 6.1.1.4'
N N 0.0311 0.0180 'International Tables Vol C Tables 4.2.6.8 and 6.1.1.4'
O O 0.0492 0.0322 'International Tables Vol C Tables 4.2.6.8 and 6.1.1.4'

loop_
_geom_angle_atom_site_label_1
_geom_angle_atom_site_label_2
_geom_angle_atom_site_label_3
_geom_angle
_geom_angle_site_symmetry_1
_geom_angle_site_symmetry_3
_geom_angle_publ_flag
C1 N1 C8 109.56(13) . . ?
C4 N1 C1 101.60(14) . . ?
C4 N1 C8 110.87(14) . . ?
C5 N1 C1 110.56(14) . . ?
C5 N1 C4 111.06(13) . . ?
C5 N1 C8 112.66(13) . . ?
N1 C1 H1A 110.7 . . ?
N1 C1 H1B 110.7 . . ?
H1A C1 H1B 108.8 . . ?
C2 C1 N1 105.25(17) . . ?
C2 C1 H1A 110.7 . . ?
C2 C1 H1B 110.7 . . ?
C1 C2 H2A 110.5 . . ?
C1 C2 H2B 110.5 . . ?
C1 C2 C3 106.24(16) . . ?
H2A C2 H2B 108.7 . . ?
C3 C2 H2A 110.5 . . ?
C3 C2 H2B 110.5 . . ?
C2 C3 H3A 110.7 . . ?
C2 C3 H3B 110.7 . . ?
H3A C3 H3B 108.8 . . ?
C4 C3 C2 105.25(18) . . ?
C4 C3 H3A 110.7 . . ?
C4 C3 H3B 110.7 . . ?
N1 C4 C3 105.49(16) . . ?
N1 C4 H4A 110.6 . . ?
N1 C4 H4B 110.6 . . ?
C3 C4 H4A 110.6 . . ?
C3 C4 H4B 110.6 . . ?
H4A C4 H4B 108.8 . . ?
N1 C5 H5A 109.0 . . ?
N1 C5 H5B 109.0 . . ?
N1 C5 C6 113.03(15) . . ?
H5A C5 H5B 107.8 . . ?
C6 C5 H5A 109.0 . . ?
C6 C5 H5B 109.0 . . ?
C5 C6 H6A 109.4 . . ?
C5 C6 H6B 109.4 . . ?
H6A C6 H6B 108.0 . . ?
C7 C6 C5 111.12(17) . . ?
C7 C6 H6A 109.4 . . ?
C7 C6 H6B 109.4 . . ?
C6 C7 C7 112.3(2) . 3_665 ?
C6 C7 H7A 109.1 . . ?
C6 C7 H7B 109.1 . . ?
C7 C7 H7A 109.2 3_665 . ?
C7 C7 H7B 109.2 3_665 . ?
H7A C7 H7B 107.9 . . ?
N1 C8 H8A 108.6 . . ?
N1 C8 H8B 108.6 . . ?
H8A C8 H8B 107.5 . . ?
C9 C8 N1 114.78(15) . . ?
C9 C8 H8A 108.6 . . ?
C9 C8 H8B 108.6 . . ?
C8 C9 H9A 109.5 . . ?
C8 C9 H9B 109.5 . . ?
C8 C9 H9C 109.5 . . ?
H9A C9 H9B 109.5 . . ?
H9A C9 H9C 109.5 . . ?
H9B C9 H9C 109.5 . . ?
B2 O1 B1 123.71(10) . . ?
B2 O2 B3 119.15(11) . . ?
B3 O3 B1 123.64(10) . . ?
B4 O4 B1 124.00(11) . . ?
B5 O5 B4 119.09(12) . . ?
B5 O6 B1 123.94(11) . . ?
B2 O7 H7 108.6(15) . . ?
B3 O8 H8 108.6(15) . . ?
B4 O9 H9 115.9(14) . . ?
B5 O10 H10 113.5(17) . . ?
O1 B1 O4 108.63(10) . . ?
O3 B1 O1 111.23(11) . . ?
O3 B1 O4 108.72(10) . . ?
O6 B1 O1 107.96(10) . . ?
O6 B1 O3 109.15(10) . . ?
O6 B1 O4 111.15(11) . . ?
O1 B2 O2 120.92(11) . . ?
O7 B2 O1 122.01(12) . . ?
O7 B2 O2 117.07(12) . . ?
O3 B3 O2 121.01(11) . . ?
O8 B3 O2 117.02(11) . . ?
O8 B3 O3 121.97(12) . . ?
O4 B4 O5 120.26(12) . . ?
O4 B4 O9 124.72(13) . . ?
O9 B4 O5 115.00(13) . . ?
O6 B5 O5 121.34(13) . . ?
O6 B5 O10 119.55(13) . . ?
O10 B5 O5 119.10(13) . . ?

loop_
_geom_bond_atom_site_label_1
_geom_bond_atom_site_label_2
_geom_bond_distance
_geom_bond_site_symmetry_2
_geom_bond_publ_flag
N1 C1 1.514(2) . ?
N1 C4 1.507(2) . ?
N1 C5 1.495(2) . ?
N1 C8 1.5154(19) . ?
C1 H1A 0.9900 . ?
C1 H1B 0.9900 . ?
C1 C2 1.502(3) . ?
C2 H2A 0.9900 . ?
C2 H2B 0.9900 . ?
C2 C3 1.522(4) . ?
C3 H3A 0.9900 . ?
C3 H3B 0.9900 . ?
C3 C4 1.518(3) . ?
C4 H4A 0.9900 . ?
C4 H4B 0.9900 . ?
C5 H5A 0.9900 . ?
C5 H5B 0.9900 . ?
C5 C6 1.518(3) . ?
C6 H6A 0.9900 . ?
C6 H6B 0.9900 . ?
C6 C7 1.509(3) . ?
C7 C7 1.529(4) 3_665 ?
C7 H7A 0.9900 . ?
C7 H7B 0.9900 . ?
C8 H8A 0.9900 . ?
C8 H8B 0.9900 . ?
C8 C9 1.505(2) . ?
C9 H9A 0.9800 . ?
C9 H9B 0.9800 . ?
C9 H9C 0.9800 . ?
O1 B1 1.4694(15) . ?
O1 B2 1.3562(17) . ?
O2 B2 1.3855(17) . ?
O2 B3 1.3858(16) . ?
O3 B1 1.4665(15) . ?
O3 B3 1.3582(17) . ?
O4 B1 1.4821(17) . ?
O4 B4 1.3475(19) . ?
O5 B4 1.3986(19) . ?
O5 B5 1.3950(18) . ?
O6 B1 1.4621(18) . ?
O6 B5 1.3375(19) . ?
O7 H7 0.85(2) . ?
O7 B2 1.3562(17) . ?
O8 H8 0.81(2) . ?
O8 B3 1.3567(17) . ?
O9 H9 0.93(3) . ?
O9 B4 1.3534(19) . ?
O10 H10 0.81(3) . ?
O10 B5 1.3561(19) . ?

loop_
_geom_hbond_atom_site_label_D
_geom_hbond_atom_site_label_H
_geom_hbond_atom_site_label_A
_geom_hbond_distance_DH
_geom_hbond_distance_HA
_geom_hbond_distance_DA
_geom_hbond_angle_DHA
_geom_hbond_site_symmetry_A
_geom_hbond_publ_flag
O7 H7 O3 0.85(2) 1.95(2) 2.7875(13) 172(2) 2_645 yes
O8 H8 O1 0.81(2) 1.95(2) 2.7487(13) 174(2) 2_655 yes
O9 H9 O4 0.93(3) 1.81(3) 2.7368(15) 176.4(17) 3_666 yes
O10 H10 O5 0.81(3) 1.94(3) 2.7364(15) 172(2) 3_766 yes

loop_
_geom_torsion_atom_site_label_1
_geom_torsion_atom_site_label_2
_geom_torsion_atom_site_label_3
_geom_torsion_atom_site_label_4
_geom_torsion
_geom_torsion_site_symmetry_1
_geom_torsion_site_symmetry_2
_geom_torsion_site_symmetry_3
_geom_torsion_site_symmetry_4
_geom_torsion_publ_flag
N1 C1 C2 C3 24.62(19) . . . . ?
N1 C5 C6 C7 177.85(14) . . . . ?
C1 N1 C4 C3 38.33(16) . . . . ?
C1 N1 C5 C6 -63.12(17) . . . . ?
C1 N1 C8 C9 -178.07(17) . . . . ?
C1 C2 C3 C4 -0.7(2) . . . . ?
C2 C3 C4 N1 -23.67(18) . . . . ?
C4 N1 C1 C2 -38.73(17) . . . . ?
C4 N1 C5 C6 -175.12(13) . . . . ?
C4 N1 C8 C9 -66.7(2) . . . . ?
C5 N1 C1 C2 -156.68(15) . . . . ?
C5 N1 C4 C3 155.92(13) . . . . ?
C5 N1 C8 C9 58.4(2) . . . . ?
C5 C6 C7 C7 179.5(2) . . . 3_665 ?
C8 N1 C1 C2 78.58(18) . . . . ?
C8 N1 C4 C3 -78.02(16) . . . . ?
C8 N1 C5 C6 59.83(18) . . . . ?
B1 O1 B2 O2 -4.4(2) . . . . ?
B1 O1 B2 O7 175.41(12) . . . . ?
B1 O3 B3 O2 2.78(19) . . . . ?
B1 O3 B3 O8 -176.80(11) . . . . ?
B1 O4 B4 O5 -0.65(18) . . . . ?
B1 O4 B4 O9 -179.02(12) . . . . ?
B1 O6 B5 O5 -4.55(18) . . . . ?
B1 O6 B5 O10 175.28(10) . . . . ?
B2 O1 B1 O3 0.93(17) . . . . ?
B2 O1 B1 O4 120.56(12) . . . . ?
B2 O1 B1 O6 -118.80(12) . . . . ?
B2 O2 B3 O3 -6.1(2) . . . . ?
B2 O2 B3 O8 173.53(11) . . . . ?
B3 O2 B2 O1 6.8(2) . . . . ?
B3 O2 B2 O7 -172.94(12) . . . . ?
B3 O3 B1 O1 -0.15(17) . . . . ?
B3 O3 B1 O4 -119.72(12) . . . . ?
B3 O3 B1 O6 118.88(12) . . . . ?
B4 O4 B1 O1 120.43(12) . . . . ?
B4 O4 B1 O3 -118.39(12) . . . . ?
B4 O4 B1 O6 1.78(15) . . . . ?
B4 O5 B5 O6 5.65(18) . . . . ?
B4 O5 B5 O10 -174.18(11) . . . . ?
B5 O5 B4 O4 -3.06(18) . . . . ?
B5 O5 B4 O9 175.46(11) . . . . ?
B5 O6 B1 O1 -118.21(12) . . . . ?
B5 O6 B1 O3 120.75(12) . . . . ?
B5 O6 B1 O4 0.84(15) . . . . ?
